data_2012555
loop_
_publ_author_name
'Saha, Satyen'

_publ_section_title
;
 4-Amino derivatives of 7-nitro-2,1,3-benzoxadiazole: the effect of the
 amino moiety on the structure of fluorophores
;
_journal_issue 3
_journal_name_full 'Acta Crystallographica Section C'
_journal_page_first o174
_journal_page_last o177
_journal_paper_doi 10.1107/S0108270102000173
_journal_volume 58
_journal_year 2002
_chemical_formula_moiety 'C11 H12 N4 O3'
_chemical_formula_sum 'C11 H12 N4 O3'
_chemical_formula_weight 248.25
_chemical_name_common 6NBD
_chemical_name_systematic
;
4-nitro-7-(piperidin-1-yl)-2,1,3-benzoxadiazole
;
_space_group_IT_number 14
_symmetry_cell_setting monoclinic
_symmetry_space_group_name_Hall '-P 2ybc'
_symmetry_space_group_name_H-M 'P 1 21/c 1'
_atom_sites_solution_hydrogens geom
_atom_sites_solution_primary direct
_atom_sites_solution_secondary difmap
_cell_angle_alpha 90
_cell_angle_beta 94.22(5)
_cell_angle_gamma 90
_cell_formula_units_Z 4
_cell_length_a 6.7644(19)
_cell_length_b 21.277(6)
_cell_length_c 7.788(6)
_cell_measurement_reflns_used 25
_cell_measurement_temperature 293(2)
_cell_measurement_theta_max 10.36
_cell_measurement_theta_min 7.75
_cell_volume 1117.9(10)
_computing_cell_refinement 'CAD-4 Software'
_computing_data_collection 'CAD-4 Software (Enraf-Nonius, 1989)'
_computing_data_reduction 'Xtal3.5 (Hall et al., 1995)'
_computing_molecular_graphics 'ORTEX6.0 (McArdle, 1995)'
_computing_publication_material SHELXL97
_computing_structure_refinement 'SHELXL97 (Sheldrick, 1997)'
_computing_structure_solution 'SHELXS97 (Sheldrick, 1990)'
_diffrn_ambient_temperature 293(2)
_diffrn_measured_fraction_theta_full .970
_diffrn_measured_fraction_theta_max .970
_diffrn_measurement_device_type 'Enraf-Nonius CAD-4'
_diffrn_measurement_method '\w scans'
_diffrn_radiation_monochromator graphite
_diffrn_radiation_source 'fine-focus sealed tube'
_diffrn_radiation_type MoK\a
_diffrn_radiation_wavelength .71073
_diffrn_reflns_av_R_equivalents .137
_diffrn_reflns_av_sigmaI/netI .112
_diffrn_reflns_limit_h_max 8
_diffrn_reflns_limit_h_min 0
_diffrn_reflns_limit_k_max 25
_diffrn_reflns_limit_k_min 0
_diffrn_reflns_limit_l_max 9
_diffrn_reflns_limit_l_min -9
_diffrn_reflns_number 2122
_diffrn_reflns_theta_full 24.98
_diffrn_reflns_theta_max 24.98
_diffrn_reflns_theta_min 1.91
_diffrn_standards_decay_% none
_diffrn_standards_interval_time 90
_diffrn_standards_number 3
_exptl_absorpt_coefficient_mu .111
_exptl_absorpt_correction_type none
_exptl_crystal_colour red
_exptl_crystal_density_diffrn 1.475
_exptl_crystal_density_meas ?
_exptl_crystal_density_method 'not measured'
_exptl_crystal_description plate
_exptl_crystal_F_000 520
_exptl_crystal_size_max .40
_exptl_crystal_size_mid .29
_exptl_crystal_size_min .16
_refine_diff_density_max .25
_refine_diff_density_min -.28
_refine_ls_extinction_method none
_refine_ls_goodness_of_fit_ref 1.045
_refine_ls_hydrogen_treatment constr
_refine_ls_matrix_type full
_refine_ls_number_parameters 163
_refine_ls_number_reflns 1955
_refine_ls_number_restraints 0
_refine_ls_restrained_S_all 1.045
_refine_ls_R_factor_all .191
_refine_ls_R_factor_gt .069
_refine_ls_shift/su_max .005
_refine_ls_shift/su_mean .001
_refine_ls_structure_factor_coef Fsqd
_refine_ls_weighting_details 'calc w = 1/[\s^2^(Fo^2^)+(0.0751P)^2^] where P=(Fo^2^+2Fc^2^)/3'
_refine_ls_weighting_scheme calc
_refine_ls_wR_factor_gt .146
_refine_ls_wR_factor_ref .224
_reflns_number_gt 732
_reflns_number_total 1955
_reflns_threshold_expression I>2\s(I)
_cod_data_source_file bm1482.cif
_cod_data_source_block II
_cod_depositor_comments
;
The following automatic conversions were performed:
'_symmetry_cell_setting' value 'Monoclinic' changed to 'monoclinic'
according to '/home/saulius/struct/CIF-dictionaries/cif_core.dic'
dictionary named 'cif_core.dic' version 2.4.1 from 2010-06-29.

Automatic conversion script
Id: cif_fix_enum 1527 2010-12-29 10:47:43Z saulius 

The following automatic conversions were performed:

'_symmetry_cell_setting' value 'Monoclinic' changed to 'monoclinic'
according to /home/saulius/struct/CIF-dictionaries/cif_core.dic
dictionary named 'cif_core.dic' version 2.4.1 from 2010-06-29.

Automatic conversion script
Id: cif_fix_values 1715 2011-07-08 13:25:40Z adriana 

The following automatic conversions were performed:

'_exptl_crystal_density_meas' value 'not measured' was changed to '?'
- the value is perceived as not measured.

Automatic conversion script
Id: cif_fix_values 3008 2015-01-20 13:52:24Z robertas 
;
_cod_original_cell_volume 1117.8(10)
_cod_original_sg_symbol_H-M 'P 21/c'
_cod_database_code 2012555
_cod_database_fobs_code 2012555

loop_
_symmetry_equiv_pos_as_xyz
'x, y, z'
'-x, y+1/2, -z+1/2'
'-x, -y, -z'
'x, -y-1/2, z-1/2'

loop_
_atom_site_label
_atom_site_fract_x
_atom_site_fract_y
_atom_site_fract_z
_atom_site_U_iso_or_equiv
_atom_site_adp_type
_atom_site_calc_flag
_atom_site_refinement_flags
_atom_site_occupancy
_atom_site_disorder_assembly
_atom_site_disorder_group
_atom_site_type_symbol
O2 1.2708(6) .1956(2) .5115(5) .0705(13) Uani d . 1 . . O
O3 .8613(7) .41196(19) .2956(6) .0708(13) Uani d . 1 . . O
O4 1.1369(7) .3836(2) .4337(6) .0762(14) Uani d . 1 . . O
N1 1.2214(7) .2591(2) .4846(7) .0627(15) Uani d . 1 . . N
N3 1.1279(7) .1568(2) .4370(6) .0597(14) Uani d . 1 . . N
N4 .7555(7) .1166(2) .2282(6) .0520(13) Uani d . 1 . . N
N5 .9771(8) .3714(2) .3535(6) .0555(13) Uani d . 1 . . N
C1 1.0516(8) .2576(3) .3919(7) .0464(14) Uani d . 1 . . C
C3 .9927(7) .1935(3) .3611(6) .0396(13) Uani d . 1 . . C
C4 .8069(8) .1761(3) .2639(7) .0427(13) Uani d . 1 . . C
C5 .6909(8) .2287(3) .2131(7) .0500(15) Uani d . 1 . . C
H5 .5673 .2218 .1557 .060 Uiso calc R 1 . . H
C6 .7508(8) .2900(3) .2441(7) .0512(16) Uani d . 1 . . C
H6 .6664 .3221 .2035 .061 Uiso calc R 1 . . H
C7 .9263(8) .3065(3) .3306(6) .0433(13) Uani d . 1 . . C
C8 .5635(8) .1013(3) .1391(8) .0626(18) Uani d . 1 . . C
H8A .5831 .0865 .0239 .075 Uiso calc R 1 . . H
H8B .4820 .1389 .1292 .075 Uiso calc R 1 . . H
C9 .4588(8) .0514(3) .2361(8) .0561(16) Uani d . 1 . . C
H9A .4207 .0688 .3440 .067 Uiso calc R 1 . . H
H9B .3389 .0388 .1689 .067 Uiso calc R 1 . . H
C10 .5864(8) -.0050(3) .2723(7) .0534(15) Uani d . 1 . . C
H10A .6073 -.0263 .1650 .064 Uiso calc R 1 . . H
H10B .5193 -.0339 .3447 .064 Uiso calc R 1 . . H
C11 .7837(8) .0128(3) .3607(7) .0536(15) Uani d . 1 . . C
H11A .8671 -.0242 .3739 .064 Uiso calc R 1 . . H
H11B .7645 .0292 .4745 .064 Uiso calc R 1 . . H
C12 .8844(7) .0617(3) .2572(7) .0496(15) Uani d . 1 . . C
H12A 1.0080 .0744 .3185 .060 Uiso calc R 1 . . H
H12B .9147 .0441 .1474 .060 Uiso calc R 1 . . H

loop_
_atom_site_aniso_label
_atom_site_aniso_U_11
_atom_site_aniso_U_22
_atom_site_aniso_U_33
_atom_site_aniso_U_12
_atom_site_aniso_U_13
_atom_site_aniso_U_23
O2 .053(3) .079(3) .075(3) .004(2) -.022(2) -.008(3)
O3 .082(3) .056(3) .075(3) .008(2) .006(3) .002(2)
O4 .071(3) .072(3) .084(3) -.022(2) -.010(3) -.010(3)
N1 .053(3) .072(4) .061(3) .006(3) -.004(3) -.007(3)
N3 .043(3) .070(3) .064(3) -.001(3) -.015(2) -.014(3)
N4 .042(3) .056(3) .056(3) -.002(2) -.007(2) .000(3)
N5 .064(4) .055(3) .048(3) -.002(3) .008(3) -.001(3)
C1 .038(3) .062(4) .039(3) -.005(3) .000(3) -.005(3)
C3 .030(3) .053(3) .035(3) .006(3) .002(2) -.004(3)
C4 .037(3) .056(4) .035(3) .003(3) .003(2) -.004(3)
C5 .045(3) .059(4) .045(3) .001(3) -.006(3) -.004(3)
C6 .053(4) .061(4) .039(3) .003(3) -.002(3) .008(3)
C7 .042(3) .051(3) .037(3) -.007(3) .004(3) -.004(3)
C8 .043(3) .063(4) .079(5) -.002(3) -.014(3) -.003(4)
C9 .041(3) .069(4) .058(4) -.005(3) -.001(3) -.012(3)
C10 .049(3) .065(4) .047(4) -.001(3) .005(3) -.005(3)
C11 .054(4) .058(4) .048(3) .004(3) -.002(3) -.002(3)
C12 .039(3) .054(4) .056(4) .000(3) -.001(3) -.007(3)

loop_
_atom_type_symbol
_atom_type_description
_atom_type_scat_dispersion_real
_atom_type_scat_dispersion_imag
_atom_type_scat_source
C C .0033 .0016 'International Tables Vol C Tables 4.2.6.8 and 6.1.1.4'
H H .0000 .0000 'International Tables Vol C Tables 4.2.6.8 and 6.1.1.4'
N N .0061 .0033 'International Tables Vol C Tables 4.2.6.8 and 6.1.1.4'
O O .0106 .0060 'International Tables Vol C Tables 4.2.6.8 and 6.1.1.4'

loop_
_geom_angle_atom_site_label_1
_geom_angle_atom_site_label_2
_geom_angle_atom_site_label_3
_geom_angle
_geom_angle_publ_flag
N3 O2 N1 111.4(4) ?
C1 N1 O2 104.4(5) ?
C3 N3 O2 106.2(5) ?
C4 N4 C8 121.2(5) y
C4 N4 C12 125.5(4) y
C8 N4 C12 113.2(4) y
O3 N5 O4 123.3(5) ?
O3 N5 C7 119.4(5) ?
O4 N5 C7 117.3(5) ?
N1 C1 C7 130.8(5) ?
N1 C1 C3 109.6(5) ?
C7 C1 C3 119.6(5) ?
N3 C3 C1 108.3(5) ?
N3 C3 C4 128.8(5) ?
C1 C3 C4 122.8(5) ?
N4 C4 C5 124.3(5) ?
N4 C4 C3 123.1(5) ?
C5 C4 C3 112.6(5) ?
C6 C5 C4 123.5(5) ?
C6 C5 H5 118.3 ?
C4 C5 H5 118.3 ?
C7 C6 C5 124.1(5) ?
C7 C6 H6 118.0 ?
C5 C6 H6 118.0 ?
C6 C7 C1 117.3(5) ?
C6 C7 N5 120.0(5) ?
C1 C7 N5 122.6(5) ?
N4 C8 C9 110.6(5) ?
N4 C8 H8A 109.5 ?
C9 C8 H8A 109.5 ?
N4 C8 H8B 109.5 ?
C9 C8 H8B 109.5 ?
H8A C8 H8B 108.1 ?
C10 C9 C8 112.0(5) ?
C10 C9 H9A 109.2 ?
C8 C9 H9A 109.2 ?
C10 C9 H9B 109.2 ?
C8 C9 H9B 109.2 ?
H9A C9 H9B 107.9 ?
C9 C10 C11 111.5(5) ?
C9 C10 H10A 109.3 ?
C11 C10 H10A 109.3 ?
C9 C10 H10B 109.3 ?
C11 C10 H10B 109.3 ?
H10A C10 H10B 108.0 ?
C10 C11 C12 110.4(5) ?
C10 C11 H11A 109.6 ?
C12 C11 H11A 109.6 ?
C10 C11 H11B 109.6 ?
C12 C11 H11B 109.6 ?
H11A C11 H11B 108.1 ?
N4 C12 C11 110.2(4) ?
N4 C12 H12A 109.6 ?
C11 C12 H12A 109.6 ?
N4 C12 H12B 109.6 ?
C11 C12 H12B 109.6 ?
H12A C12 H12B 108.1 ?

loop_
_geom_bond_atom_site_label_1
_geom_bond_atom_site_label_2
_geom_bond_site_symmetry_2
_geom_bond_distance
_geom_bond_publ_flag
O2 N3 . 1.368(6) ?
O2 N1 . 1.402(6) ?
O3 N5 . 1.229(6) ?
O4 N5 . 1.235(6) ?
N1 C1 . 1.311(6) ?
N3 C3 . 1.310(6) ?
N4 C4 . 1.337(6) y
N4 C8 . 1.463(6) ?
N4 C12 . 1.465(6) ?
N5 C7 . 1.431(7) y
C1 C7 . 1.402(7) ?
C1 C3 . 1.437(7) ?
C3 C4 . 1.466(7) ?
C4 C5 . 1.406(7) ?
C5 C6 . 1.382(7) ?
C5 H5 . .9300 ?
C6 C7 . 1.367(7) ?
C6 H6 . .9300 ?
C8 C9 . 1.510(8) ?
C8 H8A . .9700 ?
C8 H8B . .9700 ?
C9 C10 . 1.493(7) ?
C9 H9A . .9700 ?
C9 H9B . .9700 ?
C10 C11 . 1.503(7) ?
C10 H10A . .9700 ?
C10 H10B . .9700 ?
C11 C12 . 1.510(7) ?
C11 H11A . .9700 ?
C11 H11B . .9700 ?
C12 H12A . .9700 ?
C12 H12B . .9700 ?

loop_
_geom_torsion_atom_site_label_1
_geom_torsion_atom_site_label_2
_geom_torsion_atom_site_label_3
_geom_torsion_atom_site_label_4
_geom_torsion
_geom_torsion_publ_flag
N3 O2 N1 C1 -1.1(6) ?
N1 O2 N3 C3 1.3(6) ?
O2 N1 C1 C7 177.4(5) ?
O2 N1 C1 C3 .4(6) ?
O2 N3 C3 C1 -1.0(6) ?
O2 N3 C3 C4 -179.3(5) ?
N1 C1 C3 N3 .4(6) ?
C7 C1 C3 N3 -177.0(5) ?
N1 C1 C3 C4 178.8(5) ?
C7 C1 C3 C4 1.4(8) ?
C8 N4 C4 C5 -3.5(9) y
C12 N4 C4 C5 170.6(5) ?
C8 N4 C4 C3 176.5(5) ?
C12 N4 C4 C3 -9.3(9) ?
N3 C3 C4 N4 -5.1(9) ?
C1 C3 C4 N4 176.9(5) ?
N3 C3 C4 C5 175.0(5) ?
C1 C3 C4 C5 -3.0(8) ?
N4 C4 C5 C6 -176.8(5) ?
C3 C4 C5 C6 3.1(8) ?
C4 C5 C6 C7 -1.7(9) ?
C5 C6 C7 C1 -.3(8) ?
C5 C6 C7 N5 178.8(5) ?
N1 C1 C7 C6 -176.4(6) ?
C3 C1 C7 C6 .4(7) ?
N1 C1 C7 N5 4.5(9) ?
C3 C1 C7 N5 -178.7(5) ?
O3 N5 C7 C6 .4(8) y
O4 N5 C7 C6 179.5(5) ?
O3 N5 C7 C1 179.5(5) ?
O4 N5 C7 C1 -1.4(8) ?
C4 N4 C8 C9 -129.1(5) ?
C12 N4 C8 C9 56.1(6) ?
N4 C8 C9 C10 -52.9(6) ?
C8 C9 C10 C11 53.1(6) ?
C9 C10 C11 C12 -54.5(6) ?
C4 N4 C12 C11 127.3(6) ?
C8 N4 C12 C11 -58.1(6) ?
C10 C11 C12 N4 56.2(6) ?

loop_
_cod_related_entry_id
_cod_related_entry_database
_cod_related_entry_code
1 ChemSpider 2099838
